data_2202867
loop_
_publ_author_name
'Low, John Nicolson'
'Quiroga, Jairo'
'Portilla, Jaime'
'Cobo, Justo'

_publ_section_title 1-(<i>p</i>-Chlorophenyl)-3,4-dimethyl-5,6,7,8-tetrahydropyrazolo[3,4-<i>b</i>]quinoline
_journal_issue 11
_journal_name_full 'Acta Crystallographica Section E'
_journal_page_first o1657
_journal_page_last o1658
_journal_paper_doi 10.1107/S1600536803021901
_journal_volume 59
_journal_year 2003
_chemical_formula_iupac 'C18 H18 Cl N3'
_chemical_formula_moiety 'C18 H18 Cl N3'
_chemical_formula_sum 'C18 H18 Cl N3'
_chemical_formula_weight 311.80
_chemical_name_systematic
;
1-(p-Chlorophenyl)-3,4-dimethyl-5,6,7,8-tetrahydropyrazolo[3,4-b]quinoline
;
_space_group_IT_number 14
_symmetry_cell_setting monoclinic
_symmetry_space_group_name_Hall '-P 2ybc'
_symmetry_space_group_name_H-M 'P 1 21/c 1'
_atom_sites_solution_hydrogens geom
_atom_sites_solution_primary direct
_atom_sites_solution_secondary difmap
_cell_angle_alpha 90.00
_cell_angle_beta 110.203(3)
_cell_angle_gamma 90.00
_cell_formula_units_Z 4
_cell_length_a 10.2097(6)
_cell_length_b 7.5773(3)
_cell_length_c 20.6921(12)
_cell_measurement_reflns_used 3431
_cell_measurement_temperature 120.0(2)
_cell_measurement_theta_max 27.56
_cell_measurement_theta_min 3.36
_cell_volume 1502.29(14)
_computing_cell_refinement 'DENZO-SMN (Otwinowski & Minor, 1997)'
_computing_data_collection 'KappaCCD Server Software (Nonius, 1997)'
_computing_data_reduction DENZO-SMN
_computing_molecular_graphics 'ORTEPII (Johnson, 1976) and PLATON (Spek, 2003)'
_computing_publication_material 'SHELXL97 and WordPerfect macro PRPKAPPA (Ferguson, 1999)'
_computing_structure_refinement 'SHELXL97 (Sheldrick, 1997)'
_computing_structure_solution 'SHELXS97 (Sheldrick, 1997)'
_diffrn_ambient_temperature 120.0(2)
_diffrn_measured_fraction_theta_full 0.995
_diffrn_measured_fraction_theta_max 0.987
_diffrn_measurement_device_type 'Nonius KappaCCD'
_diffrn_measurement_method '\f scans and \w scans with \k offsets'
_diffrn_radiation_monochromator graphite
_diffrn_radiation_source 'fine-focus sealed X-ray tube'
_diffrn_radiation_type 'Mo K\a'
_diffrn_radiation_wavelength 0.71073
_diffrn_reflns_av_R_equivalents 0.0968
_diffrn_reflns_av_sigmaI/netI 0.0833
_diffrn_reflns_limit_h_max 13
_diffrn_reflns_limit_h_min -13
_diffrn_reflns_limit_k_max 9
_diffrn_reflns_limit_k_min -9
_diffrn_reflns_limit_l_max 26
_diffrn_reflns_limit_l_min -26
_diffrn_reflns_number 22681
_diffrn_reflns_theta_full 25.00
_diffrn_reflns_theta_max 27.56
_diffrn_reflns_theta_min 3.36
_diffrn_standards_decay_% <0.1
_diffrn_standards_number 0
_exptl_absorpt_coefficient_mu 0.254
_exptl_absorpt_correction_T_max 0.98731
_exptl_absorpt_correction_T_min 0.94680
_exptl_absorpt_correction_type multi-scan
_exptl_absorpt_process_details '(DENZO-SMN; Otwinowski & Minor, 1997)'
_exptl_crystal_colour colourless
_exptl_crystal_density_diffrn 1.379
_exptl_crystal_density_method 'not measured'
_exptl_crystal_description plate
_exptl_crystal_F_000 656
_exptl_crystal_size_max 0.32
_exptl_crystal_size_mid 0.12
_exptl_crystal_size_min 0.08
_refine_diff_density_max 0.328
_refine_diff_density_min -0.421
_refine_ls_extinction_method none
_refine_ls_goodness_of_fit_ref 0.968
_refine_ls_hydrogen_treatment constr
_refine_ls_matrix_type full
_refine_ls_number_parameters 220
_refine_ls_number_reflns 3431
_refine_ls_number_restraints 0
_refine_ls_restrained_S_all 0.968
_refine_ls_R_factor_all 0.1116
_refine_ls_R_factor_gt 0.0505
_refine_ls_shift/su_max 0.001
_refine_ls_shift/su_mean 0.000
_refine_ls_structure_factor_coef Fsqd
_refine_ls_weighting_details 'w = 1/[\s^2^(Fo^2^)+(0.0682P)^2^] where P = (Fo^2^+2Fc^2^)/3'
_refine_ls_weighting_scheme calc
_refine_ls_wR_factor_gt 0.1056
_refine_ls_wR_factor_ref 0.1277
_reflns_number_gt 2068
_reflns_number_total 3431
_reflns_threshold_expression I>2\s(I)
_cod_data_source_file om6177.cif
_cod_data_source_block I
_cod_depositor_comments
;
The following automatic conversions were performed:

'_exptl_absorpt_correction_type' value 'Multi-scan' changed to
'multi-scan' according to
/home/saulius/struct/CIF-dictionaries/cif_core.dic dictionary named
'cif_core.dic' version 2.4.1 from 2010-06-29.

Automatic conversion script
Id: cif_fix_values 1715 2011-07-08 13:25:40Z adriana 
;
_cod_original_sg_symbol_H-M 'P 21/c'
_cod_database_code 2202867
_cod_database_fobs_code 2202867

loop_
_symmetry_equiv_pos_as_xyz
'x, y, z'
'-x, y+1/2, -z+1/2'
'-x, -y, -z'
'x, -y+1/2, z+1/2'

loop_
_atom_site_label
_atom_site_fract_x
_atom_site_fract_y
_atom_site_fract_z
_atom_site_U_iso_or_equiv
_atom_site_adp_type
_atom_site_calc_flag
_atom_site_refinement_flags
_atom_site_occupancy
_atom_site_disorder_assembly
_atom_site_disorder_group
_atom_site_type_symbol
Cl14 1.22307(6) 0.59681(8) 0.22896(3) 0.03141(19) Uani d . 1 . . Cl
N1 0.68101(18) 0.3536(2) 0.03180(9) 0.0226(4) Uani d . 1 . . N
N2 0.65961(19) 0.3644(2) -0.03784(10) 0.0246(4) Uani d . 1 . . N
C11 0.8083(2) 0.4149(3) 0.07943(12) 0.0222(5) Uani d . 1 . . C
C12 0.8423(2) 0.3851(3) 0.14960(12) 0.0295(6) Uani d . 1 . . C
C13 0.9692(2) 0.4423(3) 0.19559(12) 0.0296(6) Uani d . 1 . . C
C14 1.0613(2) 0.5305(3) 0.17136(12) 0.0249(5) Uani d . 1 . . C
C15 1.0280(2) 0.5639(3) 0.10201(12) 0.0265(5) Uani d . 1 . . C
C16 0.9014(2) 0.5062(3) 0.05599(13) 0.0247(5) Uani d . 1 . . C
C3 0.5339(2) 0.3012(3) -0.07098(12) 0.0243(5) Uani d . 1 . . C
C31 0.4786(2) 0.3035(4) -0.14761(12) 0.0305(6) Uani d . 1 . . C
C3A 0.4681(2) 0.2446(3) -0.02350(11) 0.0230(5) Uani d . 1 . . C
C4 0.3411(2) 0.1655(3) -0.02711(12) 0.0229(5) Uani d . 1 . . C
C41 0.2379(2) 0.1071(3) -0.09536(12) 0.0279(5) Uani d . 1 . . C
C4A 0.3182(2) 0.1422(3) 0.03487(12) 0.0239(5) Uani d . 1 A . C
C5 0.1824(2) 0.0602(3) 0.03553(12) 0.0269(5) Uani d . 1 . . C
C6 0.1503(5) 0.0959(9) 0.1014(2) 0.0309(13) Uani d P 0.738(13) A -1 C
C7 0.2783(5) 0.0559(10) 0.1637(2) 0.0296(13) Uani d P 0.738(13) A -1 C
C6A 0.1946(15) 0.002(3) 0.1091(6) 0.032(4) Uani d P 0.262(13) A -2 C
C7A 0.2567(15) 0.146(3) 0.1611(8) 0.033(4) Uani d P 0.262(13) A -2 C
C8 0.3988(2) 0.1796(3) 0.16554(12) 0.0294(6) Uani d . 1 . . C
C8A 0.4218(2) 0.1931(3) 0.09756(12) 0.0235(5) Uani d . 1 A . C
N9 0.54664(18) 0.2602(3) 0.10215(9) 0.0236(4) Uani d . 1 . . N
C9A 0.5642(2) 0.2835(3) 0.04166(11) 0.0221(5) Uani d . 1 A . C
H12 0.7783 0.3253 0.1661 0.035 Uiso calc R 1 . . H
H13 0.9927 0.4210 0.2435 0.035 Uiso calc R 1 . . H
H15 1.0915 0.6260 0.0859 0.032 Uiso calc R 1 . . H
H16 0.8780 0.5291 0.0082 0.030 Uiso calc R 1 . . H
H31A 0.5491 0.3530 -0.1647 0.046 Uiso calc R 1 . . H
H31B 0.3940 0.3762 -0.1637 0.046 Uiso calc R 1 . . H
H31C 0.4561 0.1828 -0.1649 0.046 Uiso calc R 1 . . H
H41A 0.1760 0.0170 -0.0877 0.042 Uiso calc R 1 . . H
H41B 0.2882 0.0578 -0.1239 0.042 Uiso calc R 1 . . H
H41C 0.1823 0.2086 -0.1189 0.042 Uiso calc R 1 . . H
H5A 0.1868 -0.0690 0.0295 0.032 Uiso calc PR 0.738(13) A -1 H
H5B 0.1045 0.1063 -0.0043 0.032 Uiso calc PR 0.738(13) A -1 H
H5C 0.1592 -0.0435 0.0045 0.032 Uiso calc PR 0.262(13) A -2 H
H5D 0.1058 0.1470 0.0181 0.032 Uiso calc PR 0.262(13) A -2 H
H6A 0.1231 0.2210 0.1025 0.037 Uiso calc PR 0.738(13) A -1 H
H6B 0.0715 0.0209 0.1022 0.037 Uiso calc PR 0.738(13) A -1 H
H7A 0.3070 -0.0682 0.1617 0.036 Uiso calc PR 0.738(13) A -1 H
H7B 0.2559 0.0712 0.2062 0.036 Uiso calc PR 0.738(13) A -1 H
H6C 0.1008 -0.0285 0.1098 0.038 Uiso calc PR 0.262(13) A -2 H
H6D 0.2538 -0.1046 0.1220 0.038 Uiso calc PR 0.262(13) A -2 H
H7C 0.2006 0.2547 0.1473 0.040 Uiso calc PR 0.262(13) A -2 H
H7D 0.2551 0.1089 0.2068 0.040 Uiso calc PR 0.262(13) A -2 H
H8A 0.3792 0.2988 0.1795 0.035 Uiso calc PR 0.738(13) A -1 H
H8B 0.4857 0.1367 0.2009 0.035 Uiso calc PR 0.738(13) A -1 H
H8C 0.4588 0.0840 0.1928 0.035 Uiso calc PR 0.262(13) A -2 H
H8D 0.4299 0.2913 0.1911 0.035 Uiso calc PR 0.262(13) A -2 H

loop_
_atom_site_aniso_label
_atom_site_aniso_U_11
_atom_site_aniso_U_22
_atom_site_aniso_U_33
_atom_site_aniso_U_12
_atom_site_aniso_U_13
_atom_site_aniso_U_23
Cl14 0.0244(3) 0.0414(4) 0.0271(3) -0.0059(3) 0.0072(2) -0.0056(3)
N1 0.0217(9) 0.0290(11) 0.0166(11) -0.0001(8) 0.0060(8) 0.0014(8)
N2 0.0240(10) 0.0308(11) 0.0190(10) 0.0028(8) 0.0074(8) 0.0016(8)
C11 0.0205(11) 0.0237(12) 0.0226(13) 0.0017(10) 0.0076(10) 0.0002(9)
C12 0.0253(12) 0.0383(14) 0.0249(13) -0.0052(11) 0.0087(10) 0.0056(11)
C13 0.0278(12) 0.0403(15) 0.0197(13) -0.0039(11) 0.0069(10) 0.0020(11)
C14 0.0217(11) 0.0286(13) 0.0243(14) 0.0011(10) 0.0079(10) -0.0027(10)
C15 0.0231(11) 0.0307(14) 0.0290(14) -0.0015(10) 0.0132(10) 0.0010(10)
C16 0.0241(11) 0.0288(13) 0.0227(13) 0.0016(10) 0.0100(10) 0.0005(10)
C3 0.0239(11) 0.0262(12) 0.0225(13) 0.0047(10) 0.0076(10) 0.0016(10)
C31 0.0279(12) 0.0417(15) 0.0212(13) 0.0017(11) 0.0076(10) 0.0002(11)
C3A 0.0225(11) 0.0254(13) 0.0211(13) 0.0044(10) 0.0074(10) 0.0002(10)
C4 0.0233(12) 0.0225(12) 0.0225(13) 0.0035(9) 0.0071(10) -0.0015(9)
C41 0.0205(11) 0.0340(14) 0.0282(14) 0.0022(10) 0.0071(10) -0.0055(11)
C4A 0.0224(11) 0.0215(13) 0.0271(13) 0.0021(9) 0.0078(10) -0.0010(9)
C5 0.0246(12) 0.0301(14) 0.0247(14) -0.0040(10) 0.0068(10) -0.0019(10)
C6 0.023(2) 0.038(3) 0.032(2) -0.002(2) 0.0104(17) -0.001(2)
C7 0.027(2) 0.037(3) 0.026(2) -0.004(2) 0.0109(18) 0.001(2)
C6A 0.023(6) 0.034(9) 0.044(7) -0.007(6) 0.018(5) -0.003(6)
C7A 0.038(7) 0.032(9) 0.035(7) -0.001(6) 0.020(6) -0.006(7)
C8 0.0274(12) 0.0382(14) 0.0220(13) -0.0022(11) 0.0079(10) 0.0018(11)
C8A 0.0199(11) 0.0251(12) 0.0251(13) 0.0025(10) 0.0074(10) 0.0012(10)
N9 0.0206(9) 0.0276(11) 0.0228(11) 0.0005(8) 0.0077(8) 0.0020(8)
C9A 0.0203(11) 0.0230(12) 0.0226(13) 0.0028(9) 0.0070(9) 0.0012(9)

loop_
_atom_type_symbol
_atom_type_description
_atom_type_scat_dispersion_real
_atom_type_scat_dispersion_imag
_atom_type_scat_source
C C 0.0033 0.0016 'International Tables Vol C Tables 4.2.6.8 and 6.1.1.4'
H H 0.0000 0.0000 'International Tables Vol C Tables 4.2.6.8 and 6.1.1.4'
Cl Cl 0.1484 0.1585 'International Tables Vol C Tables 4.2.6.8 and 6.1.1.4'
N N 0.0061 0.0033 'International Tables Vol C Tables 4.2.6.8 and 6.1.1.4'

loop_
_geom_angle_atom_site_label_1
_geom_angle_atom_site_label_2
_geom_angle_atom_site_label_3
_geom_angle
_geom_angle_publ_flag
N2 N1 C9A 110.02(17) no
N2 N1 C11 118.96(17) no
C9A N1 C11 131.00(19) no
C3 N2 N1 107.18(17) no
C12 C11 C16 119.4(2) no
C12 C11 N1 120.91(19) no
C16 C11 N1 119.7(2) no
C13 C12 C11 120.2(2) no
C13 C12 H12 119.9 no
C11 C12 H12 119.9 no
C14 C13 C12 119.6(2) no
C14 C13 H13 120.2 no
C12 C13 H13 120.2 no
C15 C14 C13 120.8(2) no
C15 C14 Cl14 119.54(17) no
C13 C14 Cl14 119.62(18) no
C14 C15 C16 119.6(2) no
C14 C15 H15 120.2 no
C16 C15 H15 120.2 no
C15 C16 C11 120.3(2) no
C15 C16 H16 119.8 no
C11 C16 H16 119.8 no
N2 C3 C3A 110.8(2) no
N2 C3 C31 119.5(2) no
C3A C3 C31 129.7(2) no
C3 C31 H31A 109.5 no
C3 C31 H31B 109.5 no
H31A C31 H31B 109.5 no
C3 C31 H31C 109.5 no
H31A C31 H31C 109.5 no
H31B C31 H31C 109.5 no
C9A C3A C4 117.9(2) no
C9A C3A C3 105.03(19) no
C4 C3A C3 137.1(2) no
C4A C4 C3A 116.8(2) no
C4A C4 C41 122.7(2) no
C3A C4 C41 120.5(2) no
C4 C41 H41A 109.5 no
C4 C41 H41B 109.5 no
H41A C41 H41B 109.5 no
C4 C41 H41C 109.5 no
H41A C41 H41C 109.5 no
H41B C41 H41C 109.5 no
C4 C4A C8A 120.0(2) no
C4 C4A C5 120.2(2) no
C8A C4A C5 119.8(2) no
C4A C5 C6 114.2(2) no
C4A C5 C6A 111.1(4) no
C4A C5 H5A 108.7 no
C6 C5 H5A 108.7 no
C4A C5 H5B 108.7 no
C6 C5 H5B 108.7 no
H5A C5 H5B 107.6 no
C4A C5 H5C 109.4 no
C6A C5 H5C 109.4 no
C4A C5 H5D 109.4 no
C6A C5 H5D 109.4 no
H5C C5 H5D 108.0 no
C7 C6 C5 109.5(5) no
C7 C6 H6A 109.8 no
C5 C6 H6A 109.8 no
C7 C6 H6B 109.8 no
C5 C6 H6B 109.8 no
H6A C6 H6B 108.2 no
C6 C7 C8 110.3(5) no
C6 C7 H7A 109.6 no
C8 C7 H7A 109.6 no
C6 C7 H7B 109.6 no
C8 C7 H7B 109.6 no
H7A C7 H7B 108.1 no
C7A C6A C5 111.6(14) no
C7A C6A H6C 109.3 no
C5 C6A H6C 109.3 no
C7A C6A H6D 109.3 no
C5 C6A H6D 109.3 no
H6C C6A H6D 108.0 no
C8 C7A C6A 109.9(13) no
C8 C7A H7C 109.7 no
C6A C7A H7C 109.7 no
C8 C7A H7D 109.7 no
C6A C7A H7D 109.7 no
H7C C7A H7D 108.2 no
C7A C8 C8A 115.4(6) no
C8A C8 C7 113.5(3) no
C8A C8 H8A 108.9 no
C7 C8 H8A 108.9 no
C8A C8 H8B 108.9 no
C7 C8 H8B 108.9 no
H8A C8 H8B 107.7 no
C7A C8 H8C 108.4 no
C8A C8 H8C 108.4 no
C7A C8 H8D 108.4 no
C8A C8 H8D 108.4 no
H8C C8 H8D 107.5 no
N9 C8A C4A 123.9(2) no
N9 C8A C8 114.1(2) no
C4A C8A C8 122.0(2) no
C9A N9 C8A 114.46(19) no
N9 C9A N1 126.2(2) no
N9 C9A C3A 126.9(2) no
N1 C9A C3A 106.98(19) no

loop_
_geom_bond_atom_site_label_1
_geom_bond_atom_site_label_2
_geom_bond_site_symmetry_2
_geom_bond_distance
_geom_bond_publ_flag
Cl14 C14 . 1.744(2) no
N1 N2 . 1.383(3) no
N1 C9A . 1.384(3) no
N1 C11 . 1.411(3) no
N2 C3 . 1.319(3) no
C11 C12 . 1.390(3) no
C11 C16 . 1.391(3) no
C12 C13 . 1.386(3) no
C12 H12 . 0.95 no
C13 C14 . 1.381(3) no
C13 H13 . 0.95 no
C14 C15 . 1.379(3) no
C15 C16 . 1.385(3) no
C15 H15 . 0.95 no
C16 H16 . 0.95 no
C3 C3A . 1.434(3) no
C3 C31 . 1.488(3) no
C31 H31A . 0.98 no
C31 H31B . 0.98 no
C31 H31C . 0.98 no
C3A C9A . 1.398(3) no
C3A C4 . 1.407(3) no
C4 C4A . 1.392(3) no
C4 C41 . 1.508(3) no
C41 H41A . 0.98 no
C41 H41B . 0.98 no
C41 H41C . 0.98 no
C4A C8A . 1.415(3) no
C4A C5 . 1.524(3) no
C5 C6 . 1.532(5) no
C5 C6A . 1.548(13) no
C5 H5A . 0.99 no
C5 H5B . 0.99 no
C5 H5C . 0.99 no
C5 H5D . 0.99 no
C6 C7 . 1.515(9) no
C6 H6A . 0.99 no
C6 H6B . 0.99 no
C7 C8 . 1.536(5) no
C7 H7A . 0.99 no
C7 H7B . 0.99 no
C6A C7A . 1.51(2) no
C6A H6C . 0.99 no
C6A H6D . 0.99 no
C7A C8 . 1.445(14) no
C7A H7C . 0.99 no
C7A H7D . 0.99 no
C8 C8A . 1.507(3) no
C8 H8A . 0.99 no
C8 H8B . 0.99 no
C8 H8C . 0.99 no
C8 H8D . 0.99 no
C8A N9 . 1.345(3) no
N9 C9A . 1.336(3) no

loop_
_geom_torsion_atom_site_label_1
_geom_torsion_atom_site_label_2
_geom_torsion_atom_site_label_3
_geom_torsion_atom_site_label_4
_geom_torsion
_geom_torsion_publ_flag
C9A N1 N2 C3 -0.7(2) no
C11 N1 N2 C3 -179.32(19) no
N2 N1 C11 C12 -171.2(2) no
C9A N1 C11 C12 10.6(4) no
N2 N1 C11 C16 8.7(3) no
C9A N1 C11 C16 -169.6(2) no
C16 C11 C12 C13 -1.5(4) no
N1 C11 C12 C13 178.4(2) no
C11 C12 C13 C14 0.5(4) no
C12 C13 C14 C15 0.7(4) no
C12 C13 C14 Cl14 -178.15(19) no
C13 C14 C15 C16 -0.9(4) no
Cl14 C14 C15 C16 177.93(18) no
C14 C15 C16 C11 -0.1(3) no
C12 C11 C16 C15 1.2(3) no
N1 C11 C16 C15 -178.6(2) no
N1 N2 C3 C3A -0.5(2) no
N1 N2 C3 C31 177.2(2) no
N2 C3 C3A C9A 1.5(3) no
C31 C3 C3A C9A -175.9(2) no
N2 C3 C3A C4 -178.2(3) no
C31 C3 C3A C4 4.4(4) no
C9A C3A C4 C4A 3.7(3) no
C3 C3A C4 C4A -176.5(2) no
C9A C3A C4 C41 -175.2(2) no
C3 C3A C4 C41 4.5(4) no
C3A C4 C4A C8A -1.5(3) no
C41 C4 C4A C8A 177.4(2) no
C3A C4 C4A C5 179.0(2) no
C41 C4 C4A C5 -2.1(3) no
C4 C4A C5 C6 -161.3(4) no
C8A C4A C5 C6 19.3(4) no
C4 C4A C5 C6A 165.1(8) no
C8A C4A C5 C6A -14.3(9) no
C4A C5 C6 C7 -48.6(7) no
C6A C5 C6 C7 42.5(9) no
C5 C6 C7 C8 63.0(8) no
C4A C5 C6A C7A 48.0(17) no
C6 C5 C6A C7A -54.3(14) no
C5 C6A C7A C8 -65(2) no
C6A C7A C8 C8A 45.0(19) no
C6A C7A C8 C7 -47.4(15) no
C6 C7 C8 C7A 52.6(14) no
C6 C7 C8 C8A -47.7(7) no
C4 C4A C8A N9 -2.0(3) no
C5 C4A C8A N9 177.4(2) no
C4 C4A C8A C8 176.6(2) no
C5 C4A C8A C8 -3.9(3) no
C7A C8 C8A N9 166.9(9) no
C7 C8 C8A N9 -163.0(4) no
C7A C8 C8A C4A -11.9(10) no
C7 C8 C8A C4A 18.2(4) no
C4A C8A N9 C9A 3.0(3) no
C8 C8A N9 C9A -175.8(2) no
C8A N9 C9A N1 178.5(2) no
C8A N9 C9A C3A -0.5(3) no
N2 N1 C9A N9 -177.5(2) no
C11 N1 C9A N9 0.9(4) no
N2 N1 C9A C3A 1.7(2) no
C11 N1 C9A C3A -179.9(2) no
C4 C3A C9A N9 -2.9(3) no
C3 C3A C9A N9 177.3(2) no
C4 C3A C9A N1 177.91(19) no
C3 C3A C9A N1 -1.9(2) no
